data_4073806
loop_
_publ_author_name
'Orzechowski, Lars'
'Harder, Sjoerd'

_publ_section_title
;
 Syntheses, Structures, and Reactivity of Barium Carbene Complexes with
 Chelating Bis-iminophosphorano Arms
;
_journal_issue 23
_journal_name_full Organometallics
_journal_page_first 5501
_journal_paper_doi 10.1021/om700640c
_journal_volume 26
_journal_year 2007
_chemical_formula_sum 'C62 H78 Ba N4 P4 Si4'
_chemical_formula_weight 626.43
_chemical_name_common '[(TMS-N=P(Ph)2)CH]2Ba'
_chemical_name_systematic
;
 ?
;
_space_group_IT_number 15
_symmetry_cell_setting monoclinic
_symmetry_space_group_name_Hall '-C 2yc'
_symmetry_space_group_name_H-M 'C 1 2/c 1'
_atom_sites_solution_hydrogens geom
_atom_sites_solution_primary direct
_atom_sites_solution_secondary difmap
_audit_creation_method SHELXL-97
_cell_angle_alpha 90.00
_cell_angle_beta 104.5650(10)
_cell_angle_gamma 90.00
_cell_formula_units_Z 4
_cell_length_a 13.2021(3)
_cell_length_b 20.3922(5)
_cell_length_c 28.6081(7)
_cell_measurement_temperature 203(2)
_cell_volume 7454.4(3)
_computing_structure_refinement 'SHELXL-97 (Sheldrick, 1997)'
_diffrn_ambient_temperature 203(2)
_diffrn_measured_fraction_theta_full 0.995
_diffrn_measured_fraction_theta_max 0.995
_diffrn_radiation_monochromator graphite
_diffrn_radiation_source 'fine-focus sealed tube'
_diffrn_radiation_type MoK\a
_diffrn_radiation_wavelength 0.71073
_diffrn_reflns_av_R_equivalents 0.0692
_diffrn_reflns_av_sigmaI/netI 0.0402
_diffrn_reflns_limit_h_max 18
_diffrn_reflns_limit_h_min -18
_diffrn_reflns_limit_k_max 28
_diffrn_reflns_limit_k_min -28
_diffrn_reflns_limit_l_max 39
_diffrn_reflns_limit_l_min -39
_diffrn_reflns_number 134721
_diffrn_reflns_theta_full 29.85
_diffrn_reflns_theta_max 29.85
_diffrn_reflns_theta_min 1.87
_exptl_absorpt_coefficient_mu 0.717
_exptl_crystal_density_diffrn 1.116
_exptl_crystal_density_method 'not measured'
_exptl_crystal_F_000 2600
_refine_diff_density_max 0.681
_refine_diff_density_min -0.418
_refine_diff_density_rms 0.069
_refine_ls_extinction_method none
_refine_ls_goodness_of_fit_ref 1.068
_refine_ls_hydrogen_treatment mixed
_refine_ls_matrix_type full
_refine_ls_number_parameters 343
_refine_ls_number_reflns 10669
_refine_ls_number_restraints 0
_refine_ls_restrained_S_all 1.068
_refine_ls_R_factor_all 0.0635
_refine_ls_R_factor_gt 0.0440
_refine_ls_shift/su_max 0.001
_refine_ls_shift/su_mean 0.000
_refine_ls_structure_factor_coef Fsqd
_refine_ls_weighting_details 'calc w=1/[\s^2^(Fo^2^)+(0.0553P)^2^+3.3640P] where P=(Fo^2^+2Fc^2^)/3'
_refine_ls_weighting_scheme calc
_refine_ls_wR_factor_gt 0.1070
_refine_ls_wR_factor_ref 0.1134
_reflns_number_gt 8290
_reflns_number_total 10669
_reflns_threshold_expression >2sigma(I)
_cod_data_source_file om700640c-file001.cif
_cod_data_source_block hasj16
_cod_original_sg_symbol_H-M C2/c
_cod_original_formula_sum 'C62 H78 Ba1 N4 P4 Si4'
_cod_database_code 4073806

loop_
_symmetry_equiv_pos_as_xyz
'x, y, z'
'-x, y, -z+1/2'
'x+1/2, y+1/2, z'
'-x+1/2, y+1/2, -z+1/2'
'-x, -y, -z'
'x, -y, z-1/2'
'-x+1/2, -y+1/2, -z'
'x+1/2, -y+1/2, z-1/2'

loop_
_atom_site_label
_atom_site_type_symbol
_atom_site_fract_x
_atom_site_fract_y
_atom_site_fract_z
_atom_site_U_iso_or_equiv
_atom_site_adp_type
_atom_site_occupancy
_atom_site_symmetry_multiplicity
_atom_site_calc_flag
_atom_site_refinement_flags
C1 C 0.10945(19) 0.09831(13) 0.35016(9) 0.0392(5) Uani 1 1 d .
C2 C 0.2857(5) 0.0479(2) 0.2089(2) 0.136(3) Uani 1 1 d .
H2A H 0.3277 0.0275 0.2380 0.177 Uiso 1 1 calc R
H2B H 0.3271 0.0523 0.1854 0.177 Uiso 1 1 calc R
H2C H 0.2249 0.0208 0.1955 0.177 Uiso 1 1 calc R
C3 C 0.3603(2) 0.18259(18) 0.24359(11) 0.0667(9) Uani 1 1 d .
H3A H 0.4047 0.1652 0.2733 0.087 Uiso 1 1 calc R
H3B H 0.3392 0.2269 0.2491 0.087 Uiso 1 1 calc R
H3C H 0.3985 0.1831 0.2188 0.087 Uiso 1 1 calc R
C4 C 0.1626(3) 0.1670(3) 0.16672(13) 0.1147(19) Uani 1 1 d .
H4A H 0.1001 0.1409 0.1546 0.149 Uiso 1 1 calc R
H4B H 0.2034 0.1681 0.1429 0.149 Uiso 1 1 calc R
H4C H 0.1428 0.2114 0.1730 0.149 Uiso 1 1 calc R
C5 C 0.1553(2) 0.22733(13) 0.32781(11) 0.0493(6) Uani 1 1 d .
C6 C 0.1360(2) 0.26953(15) 0.28865(13) 0.0631(8) Uani 1 1 d .
H6 H 0.1374 0.2536 0.2580 0.076 Uiso 1 1 calc R
C7 C 0.1148(3) 0.33527(18) 0.29456(19) 0.0858(12) Uani 1 1 d .
H7 H 0.1028 0.3638 0.2679 0.103 Uiso 1 1 calc R
C8 C 0.1111(3) 0.35855(18) 0.33841(19) 0.0821(12) Uani 1 1 d .
H8 H 0.0957 0.4030 0.3420 0.099 Uiso 1 1 calc R
C9 C 0.1296(3) 0.31797(18) 0.37743(16) 0.0800(11) Uani 1 1 d .
H9 H 0.1269 0.3346 0.4077 0.096 Uiso 1 1 calc R
C10 C 0.1523(3) 0.25210(16) 0.37275(13) 0.0645(8) Uani 1 1 d .
H10 H 0.1657 0.2244 0.3999 0.077 Uiso 1 1 calc R
C11 C 0.32673(19) 0.13516(13) 0.34818(9) 0.0404(5) Uani 1 1 d .
C12 C 0.3909(2) 0.18659(15) 0.36838(10) 0.0527(7) Uani 1 1 d .
H12 H 0.3616 0.2281 0.3705 0.063 Uiso 1 1 calc R
C13 C 0.4977(2) 0.17791(18) 0.38550(11) 0.0618(8) Uani 1 1 d .
H13 H 0.5403 0.2134 0.3993 0.074 Uiso 1 1 calc R
C14 C 0.5417(2) 0.11762(18) 0.38243(11) 0.0619(8) Uani 1 1 d .
H14 H 0.6145 0.1120 0.3936 0.074 Uiso 1 1 calc R
C15 C 0.4796(2) 0.06549(17) 0.36311(11) 0.0579(7) Uani 1 1 d .
H15 H 0.5093 0.0239 0.3617 0.070 Uiso 1 1 calc R
C16 C 0.3723(2) 0.07449(14) 0.34554(10) 0.0484(6) Uani 1 1 d .
H16 H 0.3300 0.0389 0.3317 0.058 Uiso 1 1 calc R
C17 C 0.2313(2) 0.01183(15) 0.42704(9) 0.0462(6) Uani 1 1 d .
C18 C 0.2828(2) 0.06743(17) 0.44950(10) 0.0563(7) Uani 1 1 d .
H18 H 0.2658 0.1089 0.4353 0.068 Uiso 1 1 calc R
C19 C 0.3590(3) 0.0620(2) 0.49274(11) 0.0713(10) Uani 1 1 d .
H19 H 0.3938 0.0998 0.5075 0.086 Uiso 1 1 calc R
C20 C 0.3840(3) 0.0018(2) 0.51406(12) 0.0745(10) Uani 1 1 d .
H20 H 0.4361 -0.0017 0.5431 0.089 Uiso 1 1 calc R
C21 C 0.3328(3) -0.0527(2) 0.49291(13) 0.0785(11) Uani 1 1 d .
H21 H 0.3492 -0.0938 0.5077 0.094 Uiso 1 1 calc R
C22 C 0.2566(3) -0.04817(16) 0.44971(11) 0.0625(8) Uani 1 1 d .
H22 H 0.2217 -0.0862 0.4356 0.075 Uiso 1 1 calc R
C23 C 0.01289(19) -0.00070(13) 0.39272(9) 0.0419(6) Uani 1 1 d .
C24 C -0.0135(3) 0.03437(17) 0.42939(12) 0.0665(9) Uani 1 1 d .
H24 H 0.0286 0.0696 0.4441 0.080 Uiso 1 1 calc R
C25 C -0.1027(3) 0.0174(2) 0.44446(14) 0.0810(11) Uani 1 1 d .
H25 H -0.1210 0.0416 0.4690 0.097 Uiso 1 1 calc R
C26 C -0.1635(3) -0.0342(2) 0.42380(15) 0.0810(12) Uani 1 1 d .
H26 H -0.2239 -0.0452 0.4339 0.097 Uiso 1 1 calc R
C27 C -0.1365(3) -0.0699(2) 0.38838(15) 0.0831(11) Uani 1 1 d .
H27 H -0.1775 -0.1061 0.3746 0.100 Uiso 1 1 calc R
C28 C -0.0487(2) -0.05293(16) 0.37266(12) 0.0611(8) Uani 1 1 d .
H28 H -0.0311 -0.0774 0.3480 0.073 Uiso 1 1 calc R
C29 C 0.3369(3) -0.10624(17) 0.34262(14) 0.0732(10) Uani 1 1 d .
H29A H 0.3670 -0.0697 0.3291 0.095 Uiso 1 1 calc R
H29B H 0.3623 -0.1471 0.3325 0.095 Uiso 1 1 calc R
H29C H 0.3570 -0.1035 0.3776 0.095 Uiso 1 1 calc R
C30 C 0.1376(3) -0.17499(15) 0.34822(12) 0.0647(8) Uani 1 1 d .
H30A H 0.0618 -0.1747 0.3375 0.084 Uiso 1 1 calc R
H30B H 0.1589 -0.1718 0.3832 0.084 Uiso 1 1 calc R
H30C H 0.1642 -0.2155 0.3381 0.084 Uiso 1 1 calc R
C31 C 0.1566(3) -0.11659(16) 0.25376(11) 0.0649(8) Uani 1 1 d .
H31A H 0.0811 -0.1154 0.2414 0.084 Uiso 1 1 calc R
H31B H 0.1828 -0.1589 0.2467 0.084 Uiso 1 1 calc R
H31C H 0.1879 -0.0823 0.2385 0.084 Uiso 1 1 calc R
Ba Ba 0.0000 0.038897(10) 0.2500 0.03532(7) Uani 1 2 d S
N1 N 0.16717(16) 0.12166(11) 0.26449(7) 0.0436(5) Uani 1 1 d .
N2 N 0.13913(17) -0.02958(10) 0.32974(7) 0.0397(5) Uani 1 1 d .
P1 P 0.18639(5) 0.14172(3) 0.31954(2) 0.03813(14) Uani 1 1 d .
P2 P 0.12803(5) 0.01901(3) 0.37096(2) 0.03681(14) Uani 1 1 d .
Si1 Si 0.24233(7) 0.13015(5) 0.22374(3) 0.0562(2) Uani 1 1 d .
Si2 Si 0.19152(6) -0.10327(4) 0.32090(3) 0.04779(18) Uani 1 1 d .
H1 H 0.070(2) 0.1232(15) 0.3641(10) 0.059(9) Uiso 1 1 d .

loop_
_atom_site_aniso_label
_atom_site_aniso_U_11
_atom_site_aniso_U_22
_atom_site_aniso_U_33
_atom_site_aniso_U_23
_atom_site_aniso_U_13
_atom_site_aniso_U_12
C1 0.0376(12) 0.0395(13) 0.0445(13) -0.0033(11) 0.0178(11) -0.0001(10)
C2 0.233(7) 0.089(3) 0.142(4) -0.032(3) 0.149(5) -0.039(4)
C3 0.0479(17) 0.090(2) 0.0651(19) 0.0163(17) 0.0197(15) -0.0166(16)
C4 0.068(2) 0.215(6) 0.057(2) 0.041(3) 0.0089(18) -0.054(3)
C5 0.0363(13) 0.0402(14) 0.0725(18) -0.0008(13) 0.0158(13) -0.0058(11)
C6 0.0515(17) 0.0474(17) 0.089(2) 0.0140(16) 0.0156(16) 0.0043(13)
C7 0.068(2) 0.049(2) 0.140(4) 0.021(2) 0.025(2) 0.0079(16)
C8 0.0529(19) 0.0452(19) 0.152(4) -0.006(2) 0.034(2) 0.0027(15)
C9 0.074(2) 0.061(2) 0.114(3) -0.029(2) 0.041(2) -0.0092(18)
C10 0.066(2) 0.0474(17) 0.086(2) -0.0150(16) 0.0299(17) -0.0075(14)
C11 0.0378(12) 0.0457(14) 0.0411(13) 0.0023(11) 0.0160(10) -0.0032(10)
C12 0.0428(15) 0.0529(17) 0.0621(17) -0.0051(14) 0.0128(13) -0.0097(12)
C13 0.0463(16) 0.074(2) 0.0623(19) -0.0063(16) 0.0089(14) -0.0182(15)
C14 0.0378(15) 0.092(3) 0.0555(17) 0.0098(17) 0.0115(13) 0.0035(15)
C15 0.0474(16) 0.068(2) 0.0603(18) 0.0093(16) 0.0176(14) 0.0096(15)
C16 0.0443(14) 0.0534(17) 0.0511(15) -0.0007(13) 0.0185(12) 0.0006(12)
C17 0.0421(14) 0.0587(17) 0.0409(14) 0.0048(12) 0.0161(11) 0.0060(12)
C18 0.0560(17) 0.074(2) 0.0406(15) -0.0030(14) 0.0146(13) -0.0080(15)
C19 0.063(2) 0.106(3) 0.0447(17) -0.0055(18) 0.0144(15) -0.0176(19)
C20 0.0546(19) 0.127(3) 0.0420(17) 0.005(2) 0.0115(14) 0.011(2)
C21 0.085(3) 0.096(3) 0.0517(19) 0.0176(19) 0.0125(18) 0.032(2)
C22 0.074(2) 0.064(2) 0.0471(16) 0.0032(14) 0.0113(15) 0.0107(16)
C23 0.0407(13) 0.0512(15) 0.0372(13) 0.0058(11) 0.0158(10) -0.0023(11)
C24 0.064(2) 0.086(2) 0.0620(19) -0.0173(16) 0.0376(16) -0.0159(16)
C25 0.072(2) 0.117(3) 0.070(2) -0.006(2) 0.0475(19) -0.002(2)
C26 0.059(2) 0.116(3) 0.080(2) 0.019(2) 0.0397(19) -0.011(2)
C27 0.064(2) 0.095(3) 0.101(3) -0.002(2) 0.041(2) -0.027(2)
C28 0.0548(17) 0.068(2) 0.0668(19) -0.0056(15) 0.0280(15) -0.0134(15)
C29 0.065(2) 0.062(2) 0.097(3) 0.0064(19) 0.0278(19) 0.0223(16)
C30 0.094(2) 0.0426(16) 0.0629(19) 0.0101(14) 0.0291(18) 0.0040(16)
C31 0.090(2) 0.0499(17) 0.0653(19) -0.0010(15) 0.0385(18) 0.0088(16)
Ba 0.03411(11) 0.03537(11) 0.03804(12) 0.000 0.01195(8) 0.000
N1 0.0406(11) 0.0492(13) 0.0427(11) 0.0038(10) 0.0138(9) -0.0092(9)
N2 0.0451(11) 0.0388(11) 0.0385(11) 0.0031(8) 0.0169(9) 0.0066(9)
P1 0.0349(3) 0.0371(3) 0.0444(3) 0.0006(3) 0.0137(3) -0.0042(2)
P2 0.0368(3) 0.0409(3) 0.0359(3) 0.0023(3) 0.0150(3) -0.0001(2)
Si1 0.0575(5) 0.0695(6) 0.0478(4) 0.0015(4) 0.0247(4) -0.0233(4)
Si2 0.0579(5) 0.0385(4) 0.0526(4) 0.0058(3) 0.0244(4) 0.0086(3)

loop_
_atom_type_symbol
_atom_type_description
_atom_type_scat_dispersion_real
_atom_type_scat_dispersion_imag
_atom_type_scat_source
C C 0.0033 0.0016 'International Tables Vol C Tables 4.2.6.8 and 6.1.1.4'
H H 0.0000 0.0000 'International Tables Vol C Tables 4.2.6.8 and 6.1.1.4'
Ba Ba -0.3244 2.2819 'International Tables Vol C Tables 4.2.6.8 and 6.1.1.4'
N N 0.0061 0.0033 'International Tables Vol C Tables 4.2.6.8 and 6.1.1.4'
P P 0.1023 0.0942 'International Tables Vol C Tables 4.2.6.8 and 6.1.1.4'
Si Si 0.0817 0.0704 'International Tables Vol C Tables 4.2.6.8 and 6.1.1.4'

loop_
_geom_angle_atom_site_label_1
_geom_angle_atom_site_label_2
_geom_angle_atom_site_label_3
_geom_angle
_geom_angle_site_symmetry_1
_geom_angle_site_symmetry_3
P2 C1 P1 127.01(15) . .
P2 C1 Ba 86.87(10) . .
P1 C1 Ba 85.94(9) . .
C6 C5 C10 118.7(3) . .
C6 C5 P1 119.5(2) . .
C10 C5 P1 121.8(2) . .
C5 C6 C7 120.2(4) . .
C8 C7 C6 120.5(4) . .
C7 C8 C9 120.4(3) . .
C8 C9 C10 120.5(4) . .
C9 C10 C5 119.8(4) . .
C12 C11 C16 118.2(2) . .
C12 C11 P1 125.2(2) . .
C16 C11 P1 116.4(2) . .
C11 C12 C13 121.0(3) . .
C14 C13 C12 120.2(3) . .
C15 C14 C13 120.0(3) . .
C14 C15 C16 119.7(3) . .
C11 C16 C15 121.0(3) . .
C22 C17 C18 118.1(3) . .
C22 C17 P2 121.3(2) . .
C18 C17 P2 120.6(2) . .
C19 C18 C17 120.4(3) . .
C20 C19 C18 120.4(4) . .
C21 C20 C19 119.7(3) . .
C20 C21 C22 120.6(4) . .
C17 C22 C21 120.7(3) . .
C28 C23 C24 118.8(2) . .
C28 C23 P2 118.9(2) . .
C24 C23 P2 122.3(2) . .
C23 C24 C25 119.9(3) . .
C26 C25 C24 120.5(3) . .
C25 C26 C27 119.8(3) . .
C26 C27 C28 120.1(4) . .
C23 C28 C27 120.8(3) . .
N1 Ba N1 103.50(9) . 2
N1 Ba N2 138.22(6) . 2
N1 Ba N2 81.38(6) 2 2
N1 Ba N2 81.38(6) . .
N1 Ba N2 138.22(6) 2 .
N2 Ba N2 122.47(8) 2 .
N1 Ba C1 56.51(6) . .
N1 Ba C1 94.00(6) 2 .
N2 Ba C1 165.19(6) 2 .
N2 Ba C1 53.70(6) . .
N1 Ba C1 94.00(6) . 2
N1 Ba C1 56.51(6) 2 2
N2 Ba C1 53.70(6) 2 2
N2 Ba C1 165.19(6) . 2
C1 Ba C1 134.17(10) . 2
N1 Ba P1 26.48(4) . .
N1 Ba P1 98.28(5) 2 .
N2 Ba P1 164.30(4) 2 .
N2 Ba P1 67.74(4) . .
C1 Ba P1 30.16(4) . .
C1 Ba P1 113.10(5) 2 .
N1 Ba P1 98.28(5) . 2
N1 Ba P1 26.48(4) 2 2
N2 Ba P1 67.74(4) 2 2
N2 Ba P1 164.30(4) . 2
C1 Ba P1 113.10(5) . 2
C1 Ba P1 30.16(4) 2 2
P1 Ba P1 105.31(2) . 2
N1 Ba P2 113.36(4) . 2
N1 Ba P2 75.41(4) 2 2
N2 Ba P2 26.75(4) 2 2
N2 Ba P2 141.32(4) . 2
C1 Ba P2 163.77(5) . 2
C1 Ba P2 29.63(5) 2 2
P1 Ba P2 137.917(15) . 2
P1 Ba P2 53.095(15) 2 2
N1 Ba P2 75.41(4) . .
N1 Ba P2 113.36(4) 2 .
N2 Ba P2 141.32(4) 2 .
N2 Ba P2 26.75(4) . .
C1 Ba P2 29.63(5) . .
C1 Ba P2 163.77(5) 2 .
P1 Ba P2 53.095(15) . .
P1 Ba P2 137.917(15) 2 .
P2 Ba P2 166.59(2) 2 .
P1 N1 Si1 132.26(13) . .
P1 N1 Ba 103.42(9) . .
Si1 N1 Ba 122.86(11) . .
P2 N2 Si2 141.78(14) . .
P2 N2 Ba 97.25(9) . .
Si2 N2 Ba 120.62(10) . .
N1 P1 C1 113.64(11) . .
N1 P1 C5 113.04(13) . .
C1 P1 C5 104.05(12) . .
N1 P1 C11 108.45(11) . .
C1 P1 C11 112.97(12) . .
C5 P1 C11 104.32(12) . .
N1 P1 Ba 50.09(7) . .
C1 P1 Ba 63.90(9) . .
C5 P1 Ba 120.32(9) . .
C11 P1 Ba 134.94(9) . .
N2 P2 C1 111.38(11) . .
N2 P2 C23 111.03(12) . .
C1 P2 C23 105.46(12) . .
N2 P2 C17 114.62(12) . .
C1 P2 C17 112.86(13) . .
C23 P2 C17 100.60(11) . .
N2 P2 Ba 56.00(8) . .
C1 P2 Ba 63.50(9) . .
C23 P2 Ba 97.31(8) . .
C17 P2 Ba 161.99(8) . .
N1 Si1 C2 109.14(15) . .
N1 Si1 C3 115.68(13) . .
C2 Si1 C3 107.9(2) . .
N1 Si1 C4 109.82(15) . .
C2 Si1 C4 107.7(3) . .
C3 Si1 C4 106.32(16) . .
N2 Si2 C29 113.75(14) . .
N2 Si2 C31 106.00(13) . .
C29 Si2 C31 107.67(16) . .
N2 Si2 C30 114.51(13) . .
C29 Si2 C30 107.57(16) . .
C31 Si2 C30 106.93(15) . .

loop_
_geom_bond_atom_site_label_1
_geom_bond_atom_site_label_2
_geom_bond_distance
_geom_bond_site_symmetry_2
C1 P2 1.719(3) .
C1 P1 1.741(2) .
C1 Ba 3.112(3) .
C2 Si1 1.856(5) .
C3 Si1 1.856(3) .
C4 Si1 1.863(4) .
C5 C6 1.385(4) .
C5 C10 1.391(4) .
C5 P1 1.822(3) .
C6 C7 1.389(5) .
C7 C8 1.354(6) .
C8 C9 1.361(6) .
C9 C10 1.390(5) .
C11 C12 1.380(4) .
C11 C16 1.386(4) .
C11 P1 1.833(3) .
C12 C13 1.383(4) .
C13 C14 1.372(5) .
C14 C15 1.371(5) .
C15 C16 1.391(4) .
C17 C22 1.386(4) .
C17 C18 1.393(4) .
C17 P2 1.832(3) .
C18 C19 1.389(4) .
C19 C20 1.373(6) .
C20 C21 1.362(6) .
C21 C22 1.386(5) .
C23 C28 1.375(4) .
C23 C24 1.384(4) .
C23 P2 1.826(2) .
C24 C25 1.396(4) .
C25 C26 1.364(5) .
C26 C27 1.366(5) .
C27 C28 1.389(4) .
C29 Si2 1.864(3) .
C30 Si2 1.881(3) .
C31 Si2 1.879(3) .
Ba N1 2.726(2) .
Ba N1 2.726(2) 2
Ba N2 2.902(2) 2
Ba N2 2.902(2) .
Ba C1 3.112(3) 2
Ba P1 3.4565(7) .
Ba P1 3.4565(6) 2
Ba P2 3.4719(6) 2
Ba P2 3.4719(6) .
N1 P1 1.585(2) .
N1 Si1 1.719(2) .
N2 P2 1.575(2) .
N2 Si2 1.700(2) .
